data_4300756
_journal_name_full 'Inorganic Chemistry'
_journal_paper_doi 10.1021/ic0521325
_journal_year 2006
_chemical_formula_sum 'C22 H24 Cl Co N4 O7'
_chemical_formula_weight 550.83
_space_group_IT_number 2
_symmetry_cell_setting triclinic
_symmetry_space_group_name_Hall '-P 1'
_symmetry_space_group_name_H-M 'P -1'
_cell_angle_alpha 79.876(5)
_cell_angle_beta 80.864(5)
_cell_angle_gamma 79.566(5)
_cell_formula_units_Z 4
_cell_length_a 8.065(5)
_cell_length_b 13.630(5)
_cell_length_c 21.909(5)
_cell_measurement_temperature 85(2)
_cell_volume 2311.5(17)
_diffrn_ambient_temperature 85(2)
_exptl_crystal_density_diffrn 1.583
_cod_database_code 4300756

loop_
_symmetry_equiv_pos_as_xyz
'x, y, z'
'-x, -y, -z'

loop_
_atom_site_label
_atom_site_type_symbol
_atom_site_fract_x
_atom_site_fract_y
_atom_site_fract_z
_atom_site_U_iso_or_equiv
_atom_site_adp_type
_atom_site_occupancy
_atom_site_symmetry_multiplicity
_atom_site_calc_flag
_atom_site_refinement_flags
_atom_site_disorder_assembly
_atom_site_disorder_group
Co1 Co 0.50957(2) 0.308336(12) 0.100329(8) 0.00922(5) Uani 1 1 d . . .
Co2 Co 0.51336(2) 0.661545(13) 0.384490(8) 0.00950(5) Uani 1 1 d . . .
Cl1 Cl 0.07856(4) 0.21824(3) 0.319106(16) 0.01774(7) Uani 1 1 d . . .
Cl2 Cl 0.93213(4) 0.80374(2) 0.165203(15) 0.01649(7) Uani 1 1 d . . .
O23 O 0.16061(12) 0.53018(8) 0.40684(5) 0.01584(19) Uani 1 1 d . . .
O13 O 0.87044(12) 0.43384(7) 0.05889(5) 0.01628(19) Uani 1 1 d . . .
O11 O 0.59750(11) 0.42188(7) 0.05393(4) 0.01233(17) Uani 1 1 d . . .
O3 O 0.04057(18) 0.29101(11) 0.36112(6) 0.0358(3) Uani 1 1 d . . .
O22 O 0.27963(11) 0.67207(7) 0.37348(4) 0.01282(17) Uani 1 1 d . . .
O12 O 0.74200(11) 0.30374(7) 0.11219(4) 0.01169(17) Uani 1 1 d . . .
O1 O 0.25720(15) 0.18081(10) 0.30934(7) 0.0349(3) Uani 1 1 d . . .
O5 O 0.97140(16) 0.73655(9) 0.11900(6) 0.0298(3) Uani 1 1 d . . .
O8 O 0.75135(14) 0.83380(9) 0.17731(7) 0.0322(3) Uani 1 1 d . . .
N24 N 0.58158(14) 0.79878(8) 0.36211(5) 0.0120(2) Uani 1 1 d . . .
O21 O 0.43758(11) 0.53582(7) 0.41018(4) 0.01240(17) Uani 1 1 d . . .
N23 N 0.59434(14) 0.62288(8) 0.30078(5) 0.0118(2) Uani 1 1 d . . .
N13 N 0.41666(13) 0.38514(8) 0.17022(5) 0.0116(2) Uani 1 1 d . . .
O6 O 1.01151(19) 0.89098(11) 0.14292(8) 0.0468(4) Uani 1 1 d . . .
N11 N 0.28236(14) 0.35406(8) 0.07811(5) 0.0125(2) Uani 1 1 d . . .
O7 O 0.9943(2) 0.75047(13) 0.22159(6) 0.0482(4) Uani 1 1 d . . .
N14 N 0.42539(13) 0.18435(8) 0.14664(5) 0.01103(19) Uani 1 1 d . . .
N12 N 0.55361(14) 0.23620(9) 0.02447(5) 0.0134(2) Uani 1 1 d . . .
N22 N 0.48023(14) 0.68681(8) 0.47385(5) 0.0127(2) Uani 1 1 d . . .
N21 N 0.74891(14) 0.61209(8) 0.39523(5) 0.0122(2) Uani 1 1 d . . .
C24 C 0.85363(16) 0.68921(10) 0.36111(7) 0.0147(2) Uani 1 1 d . . .
H24A H 0.8931 0.6752 0.3189 0.018 Uiso 1 1 calc R . .
H24B H 0.9524 0.6857 0.3820 0.018 Uiso 1 1 calc R . .
C46 C 0.59585(17) 0.28931(10) 0.24936(6) 0.0155(2) Uani 1 1 d . . .
H46A H 0.5545 0.2259 0.2567 0.023 Uiso 1 1 calc R . .
H46B H 0.6294 0.3011 0.2872 0.023 Uiso 1 1 calc R . .
H46C H 0.6920 0.2875 0.2173 0.023 Uiso 1 1 calc R . .
C54 C 0.43091(17) 0.01339(10) 0.19593(6) 0.0156(2) Uani 1 1 d . . .
H54 H 0.4915 -0.0458 0.2148 0.019 Uiso 1 1 calc R . .
C61 C 0.63343(17) 0.66508(10) 0.49576(6) 0.0144(2) Uani 1 1 d . . .
C22 C 0.76219(17) 0.59143(11) 0.46313(6) 0.0161(2) Uani 1 1 d . . .
H22A H 0.8755 0.5975 0.4700 0.019 Uiso 1 1 calc R . .
H22B H 0.7424 0.5232 0.4798 0.019 Uiso 1 1 calc R . .
C12 C 0.28904(18) 0.34779(11) 0.01098(7) 0.0172(3) Uani 1 1 d . . .
H12A H 0.3278 0.4072 -0.0144 0.021 Uiso 1 1 calc R . .
H12B H 0.1766 0.3445 0.0018 0.021 Uiso 1 1 calc R . .
C1 C 0.74743(16) 0.38981(10) 0.07372(6) 0.0116(2) Uani 1 1 d . . .
C52 C 0.17259(17) 0.10774(10) 0.16405(7) 0.0161(2) Uani 1 1 d . . .
H52 H 0.0581 0.1132 0.1600 0.019 Uiso 1 1 calc R . .
C76 C 0.39801(19) 0.74765(11) 0.24021(7) 0.0180(3) Uani 1 1 d . . .
H76A H 0.2918 0.7272 0.2597 0.027 Uiso 1 1 calc R . .
H76B H 0.3906 0.7738 0.1969 0.027 Uiso 1 1 calc R . .
H76C H 0.4225 0.7990 0.2608 0.027 Uiso 1 1 calc R . .
C51 C 0.25785(16) 0.18907(10) 0.14332(6) 0.0128(2) Uani 1 1 d . . .
O4 O -0.0107(2) 0.13638(12) 0.34277(12) 0.0740(7) Uani 1 1 d . . .
C81 C 0.75221(16) 0.79271(10) 0.35877(6) 0.0135(2) Uani 1 1 d . . .
C84 C 0.55946(19) 0.97845(11) 0.34875(7) 0.0204(3) Uani 1 1 d . . .
H84 H 0.4916 1.0415 0.3448 0.025 Uiso 1 1 calc R . .
C65 C 0.34632(17) 0.73432(11) 0.50930(6) 0.0165(3) Uani 1 1 d . . .
C43 C 0.24382(18) 0.51308(11) 0.25343(7) 0.0180(3) Uani 1 1 d . . .
H43 H 0.1877 0.5562 0.2813 0.022 Uiso 1 1 calc R . .
O2 O 0.0277(3) 0.26756(15) 0.26035(7) 0.0684(6) Uani 1 1 d . . .
C71 C 0.72632(16) 0.54492(10) 0.30383(6) 0.0141(2) Uani 1 1 d . . .
C86 C 0.29536(17) 0.90278(11) 0.36276(7) 0.0194(3) Uani 1 1 d . . .
H86A H 0.2639 0.8416 0.3554 0.029 Uiso 1 1 calc R . .
H86B H 0.2544 0.9578 0.3323 0.029 Uiso 1 1 calc R . .
H86C H 0.2461 0.9161 0.4039 0.029 Uiso 1 1 calc R . .
C45 C 0.45836(16) 0.37229(10) 0.22897(6) 0.0129(2) Uani 1 1 d . . .
C41 C 0.28754(16) 0.45980(10) 0.15357(6) 0.0132(2) Uani 1 1 d . . .
C23 C 0.79196(16) 0.51814(10) 0.36581(7) 0.0150(2) Uani 1 1 d . . .
H23A H 0.7381 0.4643 0.3917 0.018 Uiso 1 1 calc R . .
H23B H 0.9140 0.4962 0.3603 0.018 Uiso 1 1 calc R . .
C44 C 0.37014(17) 0.43527(10) 0.27143(6) 0.0159(2) Uani 1 1 d . . .
H44 H 0.3968 0.4246 0.3121 0.019 Uiso 1 1 calc R . .
C42 C 0.20173(17) 0.52604(10) 0.19320(7) 0.0166(3) Uani 1 1 d . . .
H42 H 0.1177 0.5781 0.1798 0.020 Uiso 1 1 calc R . .
C72 C 0.79897(18) 0.49753(11) 0.25303(7) 0.0189(3) Uani 1 1 d . . .
H72 H 0.8868 0.4432 0.2569 0.023 Uiso 1 1 calc R . .
C56 C 0.69863(17) 0.08633(10) 0.17693(7) 0.0175(3) Uani 1 1 d . . .
H56A H 0.7363 0.1501 0.1616 0.026 Uiso 1 1 calc R . .
H56B H 0.7605 0.0368 0.1521 0.026 Uiso 1 1 calc R . .
H56C H 0.7184 0.0655 0.2197 0.026 Uiso 1 1 calc R . .
C31 C 0.40891(18) 0.25524(10) -0.00354(6) 0.0155(2) Uani 1 1 d . . .
C53 C 0.26088(18) 0.01768(10) 0.19107(7) 0.0171(3) Uani 1 1 d . . .
H53 H 0.2070 -0.0384 0.2055 0.021 Uiso 1 1 calc R . .
C85 C 0.48492(17) 0.89158(10) 0.35751(6) 0.0149(2) Uani 1 1 d . . .
C73 C 0.73777(19) 0.53295(12) 0.19610(7) 0.0212(3) Uani 1 1 d . . .
H73 H 0.7834 0.5024 0.1611 0.025 Uiso 1 1 calc R . .
C75 C 0.53634(17) 0.65902(10) 0.24518(6) 0.0146(2) Uani 1 1 d . . .
C13 C 0.23992(16) 0.46077(10) 0.09014(6) 0.0136(2) Uani 1 1 d . . .
H13A H 0.1195 0.4853 0.0893 0.016 Uiso 1 1 calc R . .
H13B H 0.3038 0.5040 0.0587 0.016 Uiso 1 1 calc R . .
C64 C 0.3715(2) 0.77089(12) 0.56229(7) 0.0219(3) Uani 1 1 d . . .
H64 H 0.2795 0.8049 0.5856 0.026 Uiso 1 1 calc R . .
C36 C 0.85284(19) 0.14767(14) 0.02594(8) 0.0262(3) Uani 1 1 d . . .
H36A H 0.8498 0.1869 0.0586 0.039 Uiso 1 1 calc R . .
H36B H 0.9338 0.1685 -0.0089 0.039 Uiso 1 1 calc R . .
H36C H 0.8856 0.0775 0.0413 0.039 Uiso 1 1 calc R . .
C55 C 0.51263(16) 0.09663(9) 0.17288(6) 0.0120(2) Uani 1 1 d . . .
C82 C 0.83175(18) 0.87671(11) 0.35099(7) 0.0191(3) Uani 1 1 d . . .
H82 H 0.9492 0.8696 0.3492 0.023 Uiso 1 1 calc R . .
C32 C 0.3789(2) 0.19820(12) -0.04561(7) 0.0208(3) Uani 1 1 d . . .
H32 H 0.2772 0.2123 -0.0627 0.025 Uiso 1 1 calc R . .
C62 C 0.66480(19) 0.70007(11) 0.54768(7) 0.0188(3) Uani 1 1 d . . .
H62 H 0.7725 0.6858 0.5603 0.023 Uiso 1 1 calc R . .
C74 C 0.60828(19) 0.61414(11) 0.19246(7) 0.0195(3) Uani 1 1 d . . .
H74 H 0.5682 0.6394 0.1543 0.023 Uiso 1 1 calc R . .
C2 C 0.28243(16) 0.57582(10) 0.39731(6) 0.0118(2) Uani 1 1 d . . .
C83 C 0.7336(2) 0.97158(11) 0.34585(8) 0.0225(3) Uani 1 1 d . . .
H83 H 0.7836 1.0294 0.3406 0.027 Uiso 1 1 calc R . .
C14 C 0.16418(16) 0.28990(10) 0.11888(7) 0.0165(3) Uani 1 1 d . . .
H14A H 0.0779 0.2806 0.0951 0.020 Uiso 1 1 calc R . .
H14B H 0.1075 0.3238 0.1537 0.020 Uiso 1 1 calc R . .
C63 C 0.5315(2) 0.75703(12) 0.58046(7) 0.0219(3) Uani 1 1 d . . .
H63 H 0.5495 0.7854 0.6140 0.026 Uiso 1 1 calc R . .
C66 C 0.16771(18) 0.74151(13) 0.49538(7) 0.0220(3) Uani 1 1 d . . .
H66A H 0.1632 0.7648 0.4516 0.033 Uiso 1 1 calc R . .
H66B H 0.0928 0.7881 0.5193 0.033 Uiso 1 1 calc R . .
H66C H 0.1330 0.6762 0.5063 0.033 Uiso 1 1 calc R . .
C33 C 0.5037(2) 0.11928(13) -0.06175(7) 0.0257(3) Uani 1 1 d . . .
H33 H 0.4855 0.0775 -0.0885 0.031 Uiso 1 1 calc R . .
C35 C 0.68008(18) 0.16348(11) 0.00538(6) 0.0179(3) Uani 1 1 d . . .
C34 C 0.6551(2) 0.10404(12) -0.03733(7) 0.0237(3) Uani 1 1 d . . .
H34 H 0.7420 0.0535 -0.0494 0.028 Uiso 1 1 calc R . .

loop_
_atom_site_aniso_label
_atom_site_aniso_U_11
_atom_site_aniso_U_22
_atom_site_aniso_U_33
_atom_site_aniso_U_23
_atom_site_aniso_U_13
_atom_site_aniso_U_12
Co1 0.00781(8) 0.00958(8) 0.01007(8) 0.00001(6) -0.00218(6) -0.00140(6)
Co2 0.00777(8) 0.01047(8) 0.01009(8) -0.00078(6) -0.00154(6) -0.00138(6)
Cl1 0.01447(14) 0.01968(16) 0.02023(15) -0.00611(12) -0.00180(11) -0.00314(11)
Cl2 0.01350(14) 0.01749(15) 0.01819(15) -0.00247(11) -0.00231(11) -0.00172(11)
O23 0.0118(4) 0.0173(5) 0.0190(5) -0.0007(4) -0.0035(3) -0.0046(3)
O13 0.0112(4) 0.0166(5) 0.0206(5) 0.0023(4) -0.0034(4) -0.0049(3)
O11 0.0097(4) 0.0122(4) 0.0144(4) 0.0023(3) -0.0033(3) -0.0028(3)
O3 0.0457(8) 0.0362(7) 0.0295(7) -0.0186(5) -0.0023(6) -0.0061(6)
O22 0.0099(4) 0.0129(4) 0.0154(4) -0.0004(3) -0.0034(3) -0.0012(3)
O12 0.0093(4) 0.0119(4) 0.0131(4) 0.0011(3) -0.0024(3) -0.0014(3)
O1 0.0154(5) 0.0336(7) 0.0548(8) -0.0074(6) -0.0055(5) -0.0001(5)
O5 0.0335(6) 0.0281(6) 0.0288(6) -0.0128(5) -0.0080(5) 0.0044(5)
O8 0.0125(5) 0.0238(6) 0.0622(9) -0.0152(6) -0.0033(5) -0.0006(4)
N24 0.0114(5) 0.0124(5) 0.0124(5) -0.0016(4) -0.0023(4) -0.0024(4)
O21 0.0093(4) 0.0119(4) 0.0156(4) 0.0005(3) -0.0026(3) -0.0024(3)
N23 0.0115(5) 0.0122(5) 0.0123(5) -0.0021(4) -0.0002(4) -0.0042(4)
N13 0.0087(4) 0.0112(5) 0.0143(5) -0.0012(4) -0.0009(4) -0.0018(4)
O6 0.0380(8) 0.0312(7) 0.0705(11) -0.0161(7) 0.0216(7) -0.0207(6)
N11 0.0110(5) 0.0111(5) 0.0156(5) -0.0001(4) -0.0044(4) -0.0020(4)
O7 0.0501(9) 0.0654(10) 0.0189(6) -0.0083(6) -0.0103(6) 0.0247(7)
N14 0.0104(5) 0.0108(5) 0.0115(5) -0.0009(4) -0.0016(4) -0.0015(4)
N12 0.0149(5) 0.0142(5) 0.0113(5) -0.0007(4) -0.0015(4) -0.0040(4)
N22 0.0123(5) 0.0147(5) 0.0110(5) -0.0011(4) -0.0011(4) -0.0031(4)
N21 0.0099(5) 0.0122(5) 0.0141(5) -0.0011(4) -0.0018(4) -0.0013(4)
C24 0.0094(5) 0.0149(6) 0.0196(6) -0.0012(5) -0.0011(4) -0.0032(4)
C46 0.0164(6) 0.0173(6) 0.0122(6) -0.0011(5) -0.0031(5) -0.0011(5)
C54 0.0173(6) 0.0111(6) 0.0173(6) -0.0004(5) -0.0020(5) -0.0012(5)
C61 0.0146(6) 0.0159(6) 0.0127(6) 0.0009(5) -0.0030(4) -0.0043(5)
C22 0.0135(6) 0.0190(6) 0.0150(6) -0.0003(5) -0.0055(5) 0.0007(5)
C12 0.0194(6) 0.0167(6) 0.0169(6) -0.0013(5) -0.0096(5) -0.0016(5)
C1 0.0112(5) 0.0127(6) 0.0106(5) -0.0016(4) -0.0017(4) -0.0011(4)
C52 0.0130(6) 0.0159(6) 0.0200(6) -0.0016(5) -0.0026(5) -0.0049(5)
C76 0.0230(7) 0.0168(6) 0.0148(6) 0.0015(5) -0.0066(5) -0.0043(5)
C51 0.0111(5) 0.0128(6) 0.0143(6) -0.0015(4) -0.0025(4) -0.0017(4)
O4 0.0412(9) 0.0346(8) 0.144(2) -0.0340(11) 0.0397(11) -0.0261(7)
C81 0.0126(6) 0.0150(6) 0.0136(6) -0.0016(4) -0.0027(4) -0.0034(4)
C84 0.0223(7) 0.0133(6) 0.0265(7) -0.0023(5) -0.0061(6) -0.0030(5)
C65 0.0159(6) 0.0184(6) 0.0140(6) -0.0024(5) 0.0013(5) -0.0028(5)
C43 0.0159(6) 0.0172(6) 0.0213(7) -0.0084(5) 0.0041(5) -0.0038(5)
O2 0.0873(13) 0.0775(13) 0.0281(8) -0.0226(8) -0.0293(8) 0.0524(11)
C71 0.0109(5) 0.0134(6) 0.0182(6) -0.0035(5) 0.0005(4) -0.0037(4)
C86 0.0138(6) 0.0145(6) 0.0279(7) -0.0019(5) -0.0021(5) 0.0011(5)
C45 0.0122(5) 0.0134(6) 0.0134(6) -0.0009(4) -0.0002(4) -0.0049(4)
C41 0.0097(5) 0.0117(6) 0.0177(6) -0.0007(4) -0.0017(4) -0.0021(4)
C23 0.0110(5) 0.0125(6) 0.0211(6) -0.0036(5) -0.0013(5) -0.0002(4)
C44 0.0163(6) 0.0179(6) 0.0144(6) -0.0039(5) 0.0007(5) -0.0062(5)
C42 0.0117(6) 0.0135(6) 0.0237(7) -0.0034(5) 0.0001(5) -0.0014(4)
C72 0.0144(6) 0.0190(7) 0.0247(7) -0.0099(5) 0.0033(5) -0.0053(5)
C56 0.0127(6) 0.0133(6) 0.0243(7) 0.0024(5) -0.0031(5) -0.0009(5)
C31 0.0182(6) 0.0164(6) 0.0124(6) 0.0006(5) -0.0044(5) -0.0046(5)
C53 0.0184(6) 0.0127(6) 0.0206(6) -0.0003(5) -0.0013(5) -0.0063(5)
C85 0.0156(6) 0.0137(6) 0.0152(6) -0.0016(5) -0.0030(5) -0.0012(5)
C73 0.0215(7) 0.0255(7) 0.0198(7) -0.0110(6) 0.0061(5) -0.0123(6)
C75 0.0174(6) 0.0146(6) 0.0132(6) -0.0001(5) -0.0021(5) -0.0079(5)
C13 0.0111(5) 0.0105(6) 0.0188(6) -0.0006(4) -0.0041(4) -0.0004(4)
C64 0.0255(7) 0.0241(7) 0.0159(6) -0.0065(5) 0.0022(5) -0.0040(6)
C36 0.0167(7) 0.0362(9) 0.0257(8) -0.0140(7) -0.0008(6) 0.0028(6)
C55 0.0124(5) 0.0109(5) 0.0117(5) -0.0015(4) -0.0009(4) -0.0005(4)
C82 0.0150(6) 0.0190(7) 0.0250(7) -0.0012(5) -0.0053(5) -0.0066(5)
C32 0.0246(7) 0.0241(7) 0.0164(6) -0.0036(5) -0.0064(5) -0.0072(6)
C62 0.0211(7) 0.0214(7) 0.0159(6) 0.0000(5) -0.0060(5) -0.0076(5)
C74 0.0252(7) 0.0229(7) 0.0132(6) -0.0029(5) 0.0002(5) -0.0133(6)
C2 0.0108(5) 0.0138(6) 0.0108(5) -0.0024(4) -0.0013(4) -0.0013(4)
C83 0.0242(7) 0.0160(7) 0.0298(8) -0.0016(6) -0.0073(6) -0.0086(5)
C14 0.0102(5) 0.0135(6) 0.0248(7) 0.0022(5) -0.0042(5) -0.0030(4)
C63 0.0307(8) 0.0236(7) 0.0141(6) -0.0051(5) -0.0022(5) -0.0095(6)
C66 0.0142(6) 0.0312(8) 0.0191(7) -0.0064(6) 0.0015(5) -0.0001(5)
C33 0.0325(8) 0.0286(8) 0.0198(7) -0.0118(6) -0.0028(6) -0.0076(6)
C35 0.0176(6) 0.0212(7) 0.0141(6) -0.0037(5) 0.0015(5) -0.0029(5)
C34 0.0254(7) 0.0255(8) 0.0202(7) -0.0104(6) 0.0021(6) -0.0022(6)

loop_
_geom_bond_atom_site_label_1
_geom_bond_atom_site_label_2
_geom_bond_distance
_geom_bond_site_symmetry_2
_geom_bond_publ_flag
Co1 O11 1.8833(10) . ?
Co1 O12 1.9213(15) . ?
Co1 N11 1.9355(15) . ?
Co1 N13 1.9791(12) . ?
Co1 N14 1.9850(12) . ?
Co1 N12 2.0287(12) . ?
Co1 C1 2.3328(17) . ?
Co2 O21 1.8863(11) . ?
Co2 O22 1.9149(15) . ?
Co2 N21 1.9341(16) . ?
Co2 N23 1.9755(12) . ?
Co2 N24 2.0016(13) . ?
Co2 N22 2.0150(12) . ?
Co2 C2 2.3280(17) . ?
Cl1 O4 1.4145(15) . ?
Cl1 O2 1.4287(15) . ?
Cl1 O3 1.4305(13) . ?
Cl1 O1 1.4339(14) . ?
Cl2 O6 1.4264(14) . ?
Cl2 O7 1.4331(14) . ?
Cl2 O8 1.4364(14) . ?
Cl2 O5 1.4431(13) . ?
O23 C2 1.2273(17) . ?
O13 C1 1.2226(17) . ?
O11 C1 1.3228(16) . ?
O22 C2 1.3215(16) . ?
O12 C1 1.3221(15) . ?
N24 C81 1.3546(18) . ?
N24 C85 1.3567(17) . ?
O21 C2 1.3241(17) . ?
N23 C75 1.3534(17) . ?
N23 C71 1.3618(18) . ?
N13 C45 1.3556(17) . ?
N13 C41 1.3636(17) . ?
N11 C12 1.4801(18) . ?
N11 C14 1.4927(17) . ?
N11 C13 1.4927(17) . ?
N14 C51 1.3540(18) . ?
N14 C55 1.3555(16) . ?
N12 C35 1.3572(19) . ?
N12 C31 1.3666(18) . ?
N22 C65 1.3588(18) . ?
N22 C61 1.3604(18) . ?
N21 C22 1.4820(17) . ?
N21 C24 1.4906(17) . ?
N21 C23 1.4945(18) . ?
C24 C81 1.4938(19) . ?
C24 H24A 0.9700 . ?
C24 H24B 0.9700 . ?
C46 C45 1.4945(19) . ?
C46 H46A 0.9600 . ?
C46 H46B 0.9600 . ?
C46 H46C 0.9600 . ?
C54 C53 1.382(2) . ?
C54 C55 1.3929(18) . ?
C54 H54 0.9300 . ?
C61 C62 1.3825(19) . ?
C61 C22 1.495(2) . ?
C22 H22A 0.9700 . ?
C22 H22B 0.9700 . ?
C12 C31 1.493(2) . ?
C12 H12A 0.9700 . ?
C12 H12B 0.9700 . ?
C52 C51 1.3813(19) . ?
C52 C53 1.388(2) . ?
C52 H52 0.9300 . ?
C76 C75 1.490(2) . ?
C76 H76A 0.9600 . ?
C76 H76B 0.9600 . ?
C76 H76C 0.9600 . ?
C51 C14 1.4965(19) . ?
C81 C82 1.3834(19) . ?
C84 C83 1.382(2) . ?
C84 C85 1.393(2) . ?
C84 H84 0.9300 . ?
C65 C64 1.397(2) . ?
C65 C66 1.502(2) . ?
C43 C44 1.381(2) . ?
C43 C42 1.388(2) . ?
C43 H43 0.9300 . ?
C71 C72 1.3812(19) . ?
C71 C23 1.4973(19) . ?
C86 C85 1.497(2) . ?
C86 H86A 0.9600 . ?
C86 H86B 0.9600 . ?
C86 H86C 0.9600 . ?
C45 C44 1.3992(19) . ?
C41 C42 1.3808(19) . ?
C41 C13 1.4967(19) . ?
C23 H23A 0.9700 . ?
C23 H23B 0.9700 . ?
C44 H44 0.9300 . ?
C42 H42 0.9300 . ?
C72 C73 1.389(2) . ?
C72 H72 0.9300 . ?
C56 C55 1.497(2) . ?
C56 H56A 0.9600 . ?
C56 H56B 0.9600 . ?
C56 H56C 0.9600 . ?
C31 C32 1.380(2) . ?
C53 H53 0.9300 . ?
C73 C74 1.378(2) . ?
C73 H73 0.9300 . ?
C75 C74 1.397(2) . ?
C13 H13A 0.9700 . ?
C13 H13B 0.9700 . ?
C64 C63 1.381(2) . ?
C64 H64 0.9300 . ?
C36 C35 1.499(2) . ?
C36 H36A 0.9600 . ?
C36 H36B 0.9600 . ?
C36 H36C 0.9600 . ?
C82 C83 1.385(2) . ?
C82 H82 0.9300 . ?
C32 C33 1.387(2) . ?
C32 H32 0.9300 . ?
C62 C63 1.387(2) . ?
C62 H62 0.9300 . ?
C74 H74 0.9300 . ?
C83 H83 0.9300 . ?
C14 H14A 0.9700 . ?
C14 H14B 0.9700 . ?
C63 H63 0.9300 . ?
C66 H66A 0.9600 . ?
C66 H66B 0.9600 . ?
C66 H66C 0.9600 . ?
C33 C34 1.377(2) . ?
C33 H33 0.9300 . ?
C35 C34 1.399(2) . ?
C34 H34 0.9300 . ?
